data_1546855
loop_
_publ_author_name
'Fiorini, Valentina'
'Zanoni, Ilaria'
'Zacchini, Stefano'
'Costa, Anna Luisa'
'Hochkoeppler, Alejandro'
'Zanotti, Valerio'
'Ranieri, Anna Maria'
'Massi, Massimiliano'
'Stefan, Alessandra'
'Stagni, Stefano'

_publ_section_title
;
 Methylation of Ir( <scp>iii</scp> )-tetrazolato complexes: an effective
 route to modulate the emission outputs and to switch to antimicrobial
 properties
;
_journal_issue 36
_journal_name_full 'Dalton Transactions'
_journal_page_first 12328
_journal_page_last 12338
_journal_paper_doi 10.1039/C7DT02352A
_journal_volume 46
_journal_year 2017
_chemical_formula_sum 'C38 H31 Ir N10'
_chemical_formula_weight 819.93
_space_group_crystal_system monoclinic
_space_group_IT_number 14
_space_group_name_Hall '-P 2yn'
_space_group_name_H-M_alt 'P 1 21/n 1'
_symmetry_space_group_name_Hall '-P 2yn'
_symmetry_space_group_name_H-M 'P 1 21/n 1'
_atom_sites_solution_hydrogens geom
_audit_creation_method SHELXL-2014/7
_audit_update_record
;
2017-06-27 deposited with the CCDC.
2017-07-31 downloaded from the CCDC.
;
_cell_angle_alpha 90
_cell_angle_beta 98.325(2)
_cell_angle_gamma 90
_cell_formula_units_Z 4
_cell_length_a 10.1798(7)
_cell_length_b 21.5492(15)
_cell_length_c 15.7661(11)
_cell_measurement_reflns_used 9864
_cell_measurement_temperature 100(2)
_cell_measurement_theta_max 28.4445
_cell_measurement_theta_min 2.232
_cell_volume 3422.1(4)
_computing_cell_refinement 'APEX3 (Bruker AXS, 2015)'
_computing_data_collection 'APEX3 (Bruker AXS, 2015)'
_computing_data_reduction 'SAINT (Bruker AXS, 2015)'
_computing_molecular_graphics 'ORTEPIII (Johnson, 1996)'
_computing_publication_material 'XCIF 2014/2 (Bruker AXS, 2014)'
_computing_structure_refinement 'SHELXL-2014/7 (Sheldrick, 2014)'
_computing_structure_solution 'SHELXT (Sheldrick, 2015)'
_diffrn_ambient_temperature 100(2)
_diffrn_measured_fraction_theta_full 1.000
_diffrn_measured_fraction_theta_max 0.999
_diffrn_measurement_device_type 'PHOTON100 area detector'
_diffrn_measurement_method 'phi and omega scans'
_diffrn_radiation_type MoK\a
_diffrn_radiation_wavelength 0.71073
_diffrn_reflns_av_R_equivalents 0.0383
_diffrn_reflns_av_unetI/netI 0.0244
_diffrn_reflns_Laue_measured_fraction_full 1.000
_diffrn_reflns_Laue_measured_fraction_max 0.999
_diffrn_reflns_limit_h_max 13
_diffrn_reflns_limit_h_min -13
_diffrn_reflns_limit_k_max 28
_diffrn_reflns_limit_k_min -28
_diffrn_reflns_limit_l_max 20
_diffrn_reflns_limit_l_min -20
_diffrn_reflns_number 50767
_diffrn_reflns_point_group_measured_fraction_full 1.000
_diffrn_reflns_point_group_measured_fraction_max 0.999
_diffrn_reflns_theta_full 25.242
_diffrn_reflns_theta_max 28.000
_diffrn_reflns_theta_min 1.612
_diffrn_source 'fine-focus sealed tube'
_exptl_absorpt_coefficient_mu 3.945
_exptl_absorpt_correction_T_max 0.7457
_exptl_absorpt_correction_T_min 0.4209
_exptl_absorpt_correction_type empirical
_exptl_absorpt_process_details
; 
 Data were corrected for Lorentz polarization and absorption
 effects (empirical absorption correction SADABS).
 R(int) =  0.1517 (selected reflections only, before parameter refinement)
 R(int) =  0.0550 (selected reflections only, after parameter refinement)
;
_exptl_crystal_colour yellow
_exptl_crystal_density_diffrn 1.591
_exptl_crystal_description prism
_exptl_crystal_F_000 1624
_exptl_crystal_size_max 0.220
_exptl_crystal_size_mid 0.180
_exptl_crystal_size_min 0.140
_refine_diff_density_max 0.908
_refine_diff_density_min -1.388
_refine_diff_density_rms 0.102
_refine_ls_extinction_method none
_refine_ls_goodness_of_fit_ref 1.073
_refine_ls_hydrogen_treatment constr
_refine_ls_matrix_type full
_refine_ls_number_parameters 456
_refine_ls_number_reflns 8272
_refine_ls_number_restraints 105
_refine_ls_restrained_S_all 1.068
_refine_ls_R_factor_all 0.0266
_refine_ls_R_factor_gt 0.0219
_refine_ls_shift/su_max 0.004
_refine_ls_shift/su_mean 0.000
_refine_ls_structure_factor_coef Fsqd
_refine_ls_weighting_details 'w=1/[\s^2^(Fo^2^)+(0.0234P)^2^+3.7342P] where P=(Fo^2^+2Fc^2^)/3'
_refine_ls_weighting_scheme calc
_refine_ls_wR_factor_gt 0.0511
_refine_ls_wR_factor_ref 0.0530
_reflns_Friedel_coverage 0.000
_reflns_number_gt 7495
_reflns_number_total 8272
_reflns_threshold_expression 'I > 2\s(I)'
_cod_data_source_file c7dt02352a2.cif
_cod_data_source_block IrQTZ
_cod_database_code 1546855
_shelx_shelxl_version_number 2014/7
_shelx_space_group_comment
;
The symmetry employed for this shelxl refinement is uniquely defined
by the following loop, which should always be used as a source of
symmetry information in preference to the above space-group names.
They are only intended as comments.
;
_shelx_estimated_absorpt_t_min 0.477
_shelx_estimated_absorpt_t_max 0.608

loop_
_space_group_symop_operation_xyz
'x, y, z'
'-x+1/2, y+1/2, -z+1/2'
'-x, -y, -z'
'x-1/2, -y-1/2, z-1/2'

loop_
_atom_site_label
_atom_site_type_symbol
_atom_site_fract_x
_atom_site_fract_y
_atom_site_fract_z
_atom_site_U_iso_or_equiv
_atom_site_adp_type
_atom_site_occupancy
_atom_site_site_symmetry_order
_atom_site_calc_flag
_atom_site_refinement_flags_posn
_atom_site_refinement_flags_adp
_atom_site_refinement_flags_occupancy
_atom_site_disorder_assembly
_atom_site_disorder_group
Ir1 Ir 0.91569(2) 0.29787(2) 0.40803(2) 0.01223(3) Uani 1 1 d . . . . .
N1 N 0.76177(19) 0.36017(9) 0.42469(13) 0.0152(4) Uani 1 1 d . . . . .
N2 N 0.7034(2) 0.40967(10) 0.38292(14) 0.0212(4) Uani 1 1 d . . . . .
N3 N 0.6120(2) 0.43032(11) 0.42694(16) 0.0267(5) Uani 1 1 d . . . . .
N4 N 0.6085(2) 0.39499(11) 0.49796(16) 0.0257(5) Uani 1 1 d . . . . .
N5 N 0.84297(19) 0.26664(9) 0.53187(12) 0.0126(4) Uani 1 1 d . . . . .
N6 N 1.0639(2) 0.35051(10) 0.47352(13) 0.0195(4) Uani 1 1 d . . . . .
N7 N 0.78387(19) 0.24430(9) 0.33035(13) 0.0146(4) Uani 1 1 d . . . . .
C1 C 0.7023(2) 0.35244(12) 0.49365(16) 0.0169(5) Uani 1 1 d . . . . .
C2 C 0.7457(2) 0.30248(11) 0.55352(16) 0.0154(5) Uani 1 1 d . . . . .
C3 C 0.6869(3) 0.29454(13) 0.62836(18) 0.0237(6) Uani 1 1 d . . . . .
H3 H 0.6167 0.3209 0.6397 0.028 Uiso 1 1 calc R U . . .
C4 C 0.7324(3) 0.24853(13) 0.68411(17) 0.0264(6) Uani 1 1 d . . . . .
H4 H 0.6950 0.2427 0.7354 0.032 Uiso 1 1 calc R U . . .
C5 C 0.8355(3) 0.20957(12) 0.66505(16) 0.0190(5) Uani 1 1 d . . . . .
C6 C 0.8866(2) 0.21840(11) 0.58660(15) 0.0140(4) Uani 1 1 d . . . . .
C7 C 0.9836(3) 0.17676(12) 0.56534(16) 0.0209(5) Uani 1 1 d . . . . .
H7 H 1.0155 0.1806 0.5119 0.025 Uiso 1 1 calc R U . . .
C8 C 1.0320(3) 0.13087(13) 0.62128(18) 0.0261(6) Uani 1 1 d . . . . .
H8 H 1.0972 0.1031 0.6060 0.031 Uiso 1 1 calc R U . . .
C9 C 0.9868(3) 0.12408(13) 0.70109(17) 0.0266(6) Uani 1 1 d . . . . .
H9 H 1.0240 0.0931 0.7403 0.032 Uiso 1 1 calc R U . . .
C10 C 0.8894(3) 0.16220(13) 0.72181(16) 0.0257(6) Uani 1 1 d . . . . .
H10 H 0.8574 0.1569 0.7750 0.031 Uiso 1 1 calc R U . . .
C11 C 1.0459(3) 0.40563(13) 0.51035(16) 0.0258(6) Uani 1 1 d . . . . .
H11 H 0.9581 0.4199 0.5120 0.031 Uiso 1 1 calc R U . . .
C12 C 1.1520(3) 0.44207(15) 0.54589(19) 0.0380(8) Uani 1 1 d . . . . .
H12 H 1.1371 0.4809 0.5714 0.046 Uiso 1 1 calc R U . . .
C13 C 1.2795(3) 0.42117(18) 0.5436(2) 0.0445(10) Uani 1 1 d . . . . .
H13 H 1.3534 0.4456 0.5674 0.053 Uiso 1 1 calc R U . . .
C14 C 1.2989(3) 0.36466(18) 0.5067(2) 0.0383(8) Uani 1 1 d . . . . .
H14 H 1.3865 0.3500 0.5050 0.046 Uiso 1 1 calc R U . . .
C15 C 1.1899(3) 0.32883(15) 0.47169(16) 0.0266(6) Uani 1 1 d . . . . .
C16 C 1.1959(3) 0.26832(15) 0.43071(17) 0.0262(6) Uani 1 1 d . . . . .
C17 C 1.3149(3) 0.23610(19) 0.4263(2) 0.0407(9) Uani 1 1 d . . . . .
H17 H 1.3975 0.2541 0.4495 0.049 Uiso 1 1 calc R U . . .
C18 C 1.3116(4) 0.1783(2) 0.3881(2) 0.0493(10) Uani 1 1 d . . . . .
H18 H 1.3916 0.1560 0.3860 0.059 Uiso 1 1 calc R U . . .
C19 C 1.1909(3) 0.15310(18) 0.3528(2) 0.0401(8) Uani 1 1 d . . . . .
H19 H 1.1888 0.1136 0.3258 0.048 Uiso 1 1 calc R U . . .
C20 C 1.0730(3) 0.18466(14) 0.35636(17) 0.0273(6) Uani 1 1 d . . . . .
H20 H 0.9915 0.1667 0.3309 0.033 Uiso 1 1 calc R U . . .
C21 C 1.0718(2) 0.24274(13) 0.39699(15) 0.0200(5) Uani 1 1 d . . . . .
C22 C 0.7092(2) 0.19843(12) 0.35700(17) 0.0188(5) Uani 1 1 d . . . . .
H22 H 0.7165 0.1899 0.4166 0.023 Uiso 1 1 calc R U . . .
C23 C 0.6228(2) 0.16357(12) 0.30078(18) 0.0218(5) Uani 1 1 d . . . . .
H23 H 0.5725 0.1312 0.3213 0.026 Uiso 1 1 calc R U . . .
C24 C 0.6105(3) 0.17652(13) 0.21371(18) 0.0241(6) Uani 1 1 d . . . . .
H24 H 0.5496 0.1539 0.1739 0.029 Uiso 1 1 calc R U . . .
C25 C 0.6879(3) 0.22262(13) 0.18583(16) 0.0221(5) Uani 1 1 d . . . . .
H25 H 0.6819 0.2315 0.1264 0.027 Uiso 1 1 calc R U . . .
C26 C 0.7751(2) 0.25619(12) 0.24508(16) 0.0177(5) Uani 1 1 d . . . . .
C27 C 0.8654(2) 0.30479(12) 0.22380(16) 0.0183(5) Uani 1 1 d . . . . .
C28 C 0.8748(3) 0.32313(14) 0.13952(17) 0.0259(6) Uani 1 1 d . . . . .
H28 H 0.8188 0.3047 0.0929 0.031 Uiso 1 1 calc R U . . .
C29 C 0.9655(3) 0.36790(15) 0.12431(17) 0.0286(6) Uani 1 1 d . . . . .
H29 H 0.9728 0.3801 0.0673 0.034 Uiso 1 1 calc R U . . .
C30 C 1.0462(3) 0.39506(15) 0.19294(17) 0.0286(6) Uani 1 1 d . . . . .
H30 H 1.1088 0.4258 0.1826 0.034 Uiso 1 1 calc R U . . .
C31 C 1.0362(3) 0.37766(13) 0.27662(17) 0.0231(5) Uani 1 1 d . . . . .
H31 H 1.0911 0.3973 0.3227 0.028 Uiso 1 1 calc R U . . .
C32 C 0.9467(2) 0.33181(12) 0.29422(15) 0.0172(5) Uani 1 1 d . . . . .
N8 N 0.6435(11) 0.0803(5) 0.4725(6) 0.061(2) Uani 0.497(8) 1 d D U P A 1
C101 C 0.7022(18) 0.0415(8) 0.5053(16) 0.049(3) Uani 0.497(8) 1 d D U P A 1
C102 C 0.8119(12) 0.0045(6) 0.5362(8) 0.072(2) Uani 0.497(8) 1 d D U P A 1
H10A H 0.8705 0.0010 0.4922 0.108 Uiso 0.497(8) 1 calc R U P A 1
H10B H 0.7814 -0.0370 0.5500 0.108 Uiso 0.497(8) 1 calc R U P A 1
H10C H 0.8606 0.0234 0.5879 0.108 Uiso 0.497(8) 1 calc R U P A 1
N81 N 0.5878(11) 0.0547(5) 0.4552(6) 0.061(2) Uani 0.503(8) 1 d D U P A 2
C181 C 0.6737(17) 0.0315(8) 0.4971(16) 0.049(3) Uani 0.503(8) 1 d D U P A 2
C182 C 0.7477(12) -0.0104(6) 0.5580(7) 0.072(2) Uani 0.503(8) 1 d D U P A 2
H18A H 0.6858 -0.0348 0.5867 0.108 Uiso 0.503(8) 1 calc R U P A 2
H18B H 0.8060 0.0137 0.6009 0.108 Uiso 0.503(8) 1 calc R U P A 2
H18C H 0.8013 -0.0383 0.5279 0.108 Uiso 0.503(8) 1 calc R U P A 2
N9 N 0.1128(3) 0.55707(15) 0.3160(2) 0.0534(9) Uani 1 1 d . . . . .
C111 C 0.2126(3) 0.53313(14) 0.3262(2) 0.0306(6) Uani 1 1 d . . . . .
C112 C 0.3408(3) 0.50198(16) 0.3399(2) 0.0372(7) Uani 1 1 d . . . . .
H11A H 0.3853 0.5108 0.3980 0.056 Uiso 1 1 calc R U . . .
H11B H 0.3956 0.5171 0.2981 0.056 Uiso 1 1 calc R U . . .
H11C H 0.3276 0.4571 0.3329 0.056 Uiso 1 1 calc R U . . .
N10 N 0.5624(4) 0.54014(18) 0.1891(3) 0.0784(14) Uani 1 1 d . . . . .
C121 C 0.6670(3) 0.52254(15) 0.2052(2) 0.0372(7) Uani 1 1 d . . . . .
C122 C 0.7982(3) 0.49779(16) 0.2258(2) 0.0368(7) Uani 1 1 d . . . . .
H12A H 0.7961 0.4613 0.2627 0.055 Uiso 1 1 calc R U . . .
H12B H 0.8568 0.5294 0.2558 0.055 Uiso 1 1 calc R U . . .
H12C H 0.8317 0.4857 0.1729 0.055 Uiso 1 1 calc R U . . .

loop_
_atom_site_aniso_label
_atom_site_aniso_U_11
_atom_site_aniso_U_22
_atom_site_aniso_U_33
_atom_site_aniso_U_23
_atom_site_aniso_U_13
_atom_site_aniso_U_12
Ir1 0.01042(5) 0.01627(5) 0.01008(5) 0.00233(3) 0.00176(3) -0.00313(3)
N1 0.0117(9) 0.0157(10) 0.0172(10) 0.0025(8) -0.0011(7) -0.0035(8)
N2 0.0171(10) 0.0190(11) 0.0254(11) 0.0060(9) -0.0034(8) -0.0012(8)
N3 0.0147(10) 0.0259(12) 0.0389(13) 0.0098(10) 0.0019(9) 0.0021(9)
N4 0.0151(10) 0.0256(12) 0.0372(13) 0.0089(10) 0.0062(9) 0.0047(9)
N5 0.0117(9) 0.0150(10) 0.0111(9) 0.0003(7) 0.0018(7) -0.0019(7)
N6 0.0177(10) 0.0258(12) 0.0139(9) 0.0077(8) -0.0013(8) -0.0091(9)
N7 0.0128(9) 0.0160(10) 0.0154(9) -0.0029(8) 0.0036(7) -0.0029(7)
C1 0.0102(10) 0.0196(12) 0.0210(12) 0.0008(9) 0.0023(9) -0.0016(9)
C2 0.0124(10) 0.0173(12) 0.0173(11) 0.0027(9) 0.0044(9) -0.0019(9)
C3 0.0243(13) 0.0242(14) 0.0260(13) 0.0033(11) 0.0151(11) 0.0041(11)
C4 0.0322(15) 0.0299(15) 0.0212(13) 0.0063(11) 0.0179(11) 0.0040(12)
C5 0.0229(13) 0.0202(13) 0.0152(11) 0.0026(9) 0.0075(10) -0.0010(10)
C6 0.0137(11) 0.0169(11) 0.0117(10) 0.0010(8) 0.0031(8) -0.0030(9)
C7 0.0255(13) 0.0227(13) 0.0164(11) 0.0044(10) 0.0096(10) 0.0032(11)
C8 0.0259(14) 0.0244(14) 0.0298(14) 0.0086(11) 0.0102(11) 0.0100(11)
C9 0.0297(14) 0.0278(15) 0.0225(13) 0.0131(11) 0.0043(11) 0.0063(11)
C10 0.0346(15) 0.0289(15) 0.0152(12) 0.0089(10) 0.0095(11) 0.0032(12)
C11 0.0319(14) 0.0252(14) 0.0178(12) 0.0049(10) -0.0047(10) -0.0117(11)
C12 0.051(2) 0.0338(17) 0.0241(14) 0.0093(12) -0.0129(13) -0.0245(15)
C13 0.0352(17) 0.057(2) 0.0348(17) 0.0211(16) -0.0175(14) -0.0321(16)
C14 0.0201(14) 0.060(2) 0.0310(16) 0.0221(15) -0.0077(12) -0.0195(14)
C15 0.0159(12) 0.0458(18) 0.0174(12) 0.0160(12) -0.0004(10) -0.0098(12)
C16 0.0169(12) 0.0457(18) 0.0174(12) 0.0128(12) 0.0070(10) -0.0008(12)
C17 0.0138(13) 0.078(3) 0.0326(16) 0.0183(17) 0.0102(12) 0.0060(15)
C18 0.0340(18) 0.078(3) 0.0419(19) 0.0127(19) 0.0255(15) 0.0280(19)
C19 0.0406(18) 0.053(2) 0.0326(16) 0.0077(15) 0.0249(14) 0.0191(16)
C20 0.0302(15) 0.0350(15) 0.0201(13) 0.0069(11) 0.0151(11) 0.0082(12)
C21 0.0154(11) 0.0310(14) 0.0156(11) 0.0099(10) 0.0087(9) 0.0015(10)
C22 0.0177(12) 0.0206(12) 0.0196(12) -0.0013(10) 0.0081(9) -0.0020(10)
C23 0.0171(12) 0.0197(13) 0.0310(14) -0.0076(11) 0.0114(10) -0.0032(10)
C24 0.0216(13) 0.0239(13) 0.0266(13) -0.0130(11) 0.0034(10) -0.0045(11)
C25 0.0251(13) 0.0258(13) 0.0154(11) -0.0056(10) 0.0025(10) -0.0009(11)
C26 0.0154(11) 0.0195(12) 0.0182(11) -0.0019(9) 0.0021(9) -0.0008(9)
C27 0.0171(11) 0.0232(13) 0.0154(11) 0.0006(9) 0.0051(9) -0.0017(10)
C28 0.0280(14) 0.0353(16) 0.0146(12) 0.0012(11) 0.0035(10) -0.0022(12)
C29 0.0308(15) 0.0402(17) 0.0163(12) 0.0090(11) 0.0084(11) -0.0017(13)
C30 0.0277(14) 0.0357(16) 0.0236(13) 0.0110(12) 0.0081(11) -0.0079(12)
C31 0.0204(12) 0.0297(15) 0.0188(12) 0.0059(10) 0.0018(10) -0.0080(11)
C32 0.0160(11) 0.0212(13) 0.0142(11) 0.0047(9) 0.0020(9) -0.0005(9)
N8 0.088(6) 0.061(5) 0.042(3) 0.009(3) 0.034(4) 0.026(4)
C101 0.066(6) 0.038(5) 0.046(4) 0.002(4) 0.018(4) 0.003(4)
C102 0.074(6) 0.076(5) 0.063(5) -0.005(4) -0.002(4) 0.023(5)
N81 0.088(6) 0.061(5) 0.042(3) 0.009(3) 0.034(4) 0.026(4)
C181 0.066(6) 0.038(5) 0.046(4) 0.002(4) 0.018(4) 0.003(4)
C182 0.074(6) 0.076(5) 0.063(5) -0.005(4) -0.002(4) 0.023(5)
N9 0.0268(15) 0.0392(17) 0.091(3) -0.0062(17) -0.0009(15) 0.0079(13)
C111 0.0242(14) 0.0226(14) 0.0443(17) -0.0015(13) 0.0024(12) 0.0006(11)
C112 0.0226(14) 0.0408(19) 0.0478(19) -0.0012(15) 0.0037(13) 0.0085(13)
N10 0.041(2) 0.050(2) 0.146(4) 0.028(2) 0.017(2) 0.0003(17)
C121 0.0359(18) 0.0258(16) 0.051(2) 0.0044(14) 0.0096(15) -0.0082(13)
C122 0.0350(16) 0.0387(18) 0.0360(16) 0.0148(14) 0.0020(13) -0.0049(14)

loop_
_atom_type_symbol
_atom_type_description
_atom_type_scat_dispersion_real
_atom_type_scat_dispersion_imag
_atom_type_scat_source
C C 0.0033 0.0016 'International Tables Vol C Tables 4.2.6.8 and 6.1.1.4'
H H 0.0000 0.0000 'International Tables Vol C Tables 4.2.6.8 and 6.1.1.4'
N N 0.0061 0.0033 'International Tables Vol C Tables 4.2.6.8 and 6.1.1.4'
Ir Ir -1.4442 7.9887 'International Tables Vol C Tables 4.2.6.8 and 6.1.1.4'

loop_
_geom_angle_atom_site_label_1
_geom_angle_atom_site_label_2
_geom_angle_atom_site_label_3
_geom_angle
C32 Ir1 C21 84.79(10)
C32 Ir1 N7 81.03(9)
C21 Ir1 N7 94.20(10)
C32 Ir1 N6 92.82(9)
C21 Ir1 N6 80.60(10)
N7 Ir1 N6 172.33(8)
C32 Ir1 N1 95.47(9)
C21 Ir1 N1 175.84(9)
N7 Ir1 N1 89.94(8)
N6 Ir1 N1 95.24(8)
C32 Ir1 N5 169.69(8)
C21 Ir1 N5 104.92(8)
N7 Ir1 N5 94.59(7)
N6 Ir1 N5 92.21(7)
N1 Ir1 N5 75.10(7)
C1 N1 N2 106.2(2)
C1 N1 Ir1 117.18(16)
N2 N1 Ir1 136.65(16)
N3 N2 N1 107.8(2)
N2 N3 N4 110.5(2)
C1 N4 N3 103.8(2)
C2 N5 C6 117.22(19)
C2 N5 Ir1 113.01(15)
C6 N5 Ir1 129.75(15)
C11 N6 C15 119.8(2)
C11 N6 Ir1 124.80(18)
C15 N6 Ir1 115.17(19)
C22 N7 C26 119.1(2)
C22 N7 Ir1 125.36(17)
C26 N7 Ir1 115.52(16)
N1 C1 N4 111.7(2)
N1 C1 C2 119.4(2)
N4 C1 C2 128.8(2)
N5 C2 C3 124.3(2)
N5 C2 C1 115.3(2)
C3 C2 C1 120.5(2)
C4 C3 C2 118.9(2)
C4 C3 H3 120.5
C2 C3 H3 120.5
C3 C4 C5 119.3(2)
C3 C4 H4 120.3
C5 C4 H4 120.3
C4 C5 C10 121.8(2)
C4 C5 C6 118.9(2)
C10 C5 C6 119.3(2)
N5 C6 C7 120.2(2)
N5 C6 C5 121.2(2)
C7 C6 C5 118.6(2)
C8 C7 C6 120.4(2)
C8 C7 H7 119.8
C6 C7 H7 119.8
C7 C8 C9 121.1(2)
C7 C8 H8 119.4
C9 C8 H8 119.4
C10 C9 C8 119.6(2)
C10 C9 H9 120.2
C8 C9 H9 120.2
C9 C10 C5 120.8(2)
C9 C10 H10 119.6
C5 C10 H10 119.6
N6 C11 C12 121.8(3)
N6 C11 H11 119.1
C12 C11 H11 119.1
C13 C12 C11 119.1(3)
C13 C12 H12 120.5
C11 C12 H12 120.5
C14 C13 C12 119.6(3)
C14 C13 H13 120.2
C12 C13 H13 120.2
C13 C14 C15 120.1(3)
C13 C14 H14 120.0
C15 C14 H14 120.0
N6 C15 C14 119.7(3)
N6 C15 C16 114.4(2)
C14 C15 C16 125.8(3)
C17 C16 C21 121.3(3)
C17 C16 C15 123.7(3)
C21 C16 C15 115.0(2)
C18 C17 C16 120.0(3)
C18 C17 H17 120.0
C16 C17 H17 120.0
C17 C18 C19 119.5(3)
C17 C18 H18 120.2
C19 C18 H18 120.2
C18 C19 C20 121.0(3)
C18 C19 H19 119.5
C20 C19 H19 119.5
C19 C20 C21 121.2(3)
C19 C20 H20 119.4
C21 C20 H20 119.4
C20 C21 C16 117.0(2)
C20 C21 Ir1 128.6(2)
C16 C21 Ir1 114.4(2)
N7 C22 C23 122.3(2)
N7 C22 H22 118.8
C23 C22 H22 118.8
C22 C23 C24 119.0(2)
C22 C23 H23 120.5
C24 C23 H23 120.5
C25 C24 C23 119.1(2)
C25 C24 H24 120.5
C23 C24 H24 120.5
C24 C25 C26 119.9(2)
C24 C25 H25 120.1
C26 C25 H25 120.1
N7 C26 C25 120.6(2)
N7 C26 C27 114.1(2)
C25 C26 C27 125.3(2)
C28 C27 C32 121.1(2)
C28 C27 C26 123.4(2)
C32 C27 C26 115.5(2)
C29 C28 C27 120.1(3)
C29 C28 H28 120.0
C27 C28 H28 120.0
C28 C29 C30 119.6(2)
C28 C29 H29 120.2
C30 C29 H29 120.2
C29 C30 C31 120.6(3)
C29 C30 H30 119.7
C31 C30 H30 119.7
C30 C31 C32 121.2(2)
C30 C31 H31 119.4
C32 C31 H31 119.4
C31 C32 C27 117.4(2)
C31 C32 Ir1 128.82(19)
C27 C32 Ir1 113.78(17)
N8 C101 C102 160(2)
C101 C102 H10A 109.5
C101 C102 H10B 109.5
H10A C102 H10B 109.5
C101 C102 H10C 109.5
H10A C102 H10C 109.5
H10B C102 H10C 109.5
N81 C181 C182 161(2)
C181 C182 H18A 109.5
C181 C182 H18B 109.5
H18A C182 H18B 109.5
C181 C182 H18C 109.5
H18A C182 H18C 109.5
H18B C182 H18C 109.5
N9 C111 C112 179.5(4)
C111 C112 H11A 109.5
C111 C112 H11B 109.5
H11A C112 H11B 109.5
C111 C112 H11C 109.5
H11A C112 H11C 109.5
H11B C112 H11C 109.5
N10 C121 C122 177.8(4)
C121 C122 H12A 109.5
C121 C122 H12B 109.5
H12A C122 H12B 109.5
C121 C122 H12C 109.5
H12A C122 H12C 109.5
H12B C122 H12C 109.5

loop_
_geom_bond_atom_site_label_1
_geom_bond_atom_site_label_2
_geom_bond_distance
Ir1 C32 2.004(2)
Ir1 C21 2.012(3)
Ir1 N7 2.039(2)
Ir1 N6 2.044(2)
Ir1 N1 2.108(2)
Ir1 N5 2.2873(19)
N1 C1 1.329(3)
N1 N2 1.346(3)
N2 N3 1.316(3)
N3 N4 1.359(3)
N4 C1 1.333(3)
N5 C2 1.339(3)
N5 C6 1.383(3)
N6 C11 1.346(4)
N6 C15 1.369(4)
N7 C22 1.351(3)
N7 C26 1.359(3)
C1 C2 1.458(3)
C2 C3 1.408(3)
C3 C4 1.361(4)
C3 H3 0.9500
C4 C5 1.410(4)
C4 H4 0.9500
C5 C10 1.415(4)
C5 C6 1.422(3)
C6 C7 1.410(4)
C7 C8 1.369(4)
C7 H7 0.9500
C8 C9 1.408(4)
C8 H8 0.9500
C9 C10 1.363(4)
C9 H9 0.9500
C10 H10 0.9500
C11 C12 1.386(4)
C11 H11 0.9500
C12 C13 1.379(5)
C12 H12 0.9500
C13 C14 1.376(6)
C13 H13 0.9500
C14 C15 1.398(4)
C14 H14 0.9500
C15 C16 1.461(5)
C16 C17 1.407(4)
C16 C21 1.410(4)
C17 C18 1.382(6)
C17 H17 0.9500
C18 C19 1.384(6)
C18 H18 0.9500
C19 C20 1.388(4)
C19 H19 0.9500
C20 C21 1.407(4)
C20 H20 0.9500
C22 C23 1.378(4)
C22 H22 0.9500
C23 C24 1.389(4)
C23 H23 0.9500
C24 C25 1.379(4)
C24 H24 0.9500
C25 C26 1.394(3)
C25 H25 0.9500
C26 C27 1.464(3)
C27 C28 1.403(3)
C27 C32 1.411(3)
C28 C29 1.380(4)
C28 H28 0.9500
C29 C30 1.389(4)
C29 H29 0.9500
C30 C31 1.389(4)
C30 H30 0.9500
C31 C32 1.399(3)
C31 H31 0.9500
N8 C101 1.111(11)
C101 C102 1.401(12)
C102 H10A 0.9800
C102 H10B 0.9800
C102 H10C 0.9800
N81 C181 1.133(11)
C181 C182 1.447(12)
C182 H18A 0.9800
C182 H18B 0.9800
C182 H18C 0.9800
N9 C111 1.130(4)
C111 C112 1.455(4)
C112 H11A 0.9800
C112 H11B 0.9800
C112 H11C 0.9800
N10 C121 1.125(5)
C121 C122 1.431(5)
C122 H12A 0.9800
C122 H12B 0.9800
C122 H12C 0.9800
